data_2218404
loop_
_publ_author_name
'Choi, Hong Dae'
'Seo, Pil Ja'
'Son, Byeng Wha'
'Lee, Uk'

_publ_section_title
;
 2,4,6,7-Tetramethyl-3-phenylsulfinyl-1-benzofuran
;
_journal_coeditor_code FL2196
_journal_issue 6
_journal_name_full 'Acta Crystallographica Section E'
_journal_page_first o1143
_journal_paper_doi 10.1107/S1600536808015031
_journal_volume 64
_journal_year 2008
_chemical_formula_iupac 'C18 H18 O2 S'
_chemical_formula_moiety 'C18 H18 O2 S'
_chemical_formula_sum 'C18 H18 O2 S'
_chemical_formula_weight 298.38
_chemical_name_systematic
;
2,4,6,7-Tetramethyl-3-phenylsulfinyl-1-benzofuran
;
_space_group_IT_number 33
_symmetry_cell_setting orthorhombic
_symmetry_space_group_name_Hall 'P 2c -2n'
_symmetry_space_group_name_H-M 'P n a 21'
_atom_sites_solution_hydrogens geom
_atom_sites_solution_primary direct
_atom_sites_solution_secondary difmap
_cell_angle_alpha 90.00
_cell_angle_beta 90.00
_cell_angle_gamma 90.00
_cell_formula_units_Z 4
_cell_length_a 12.0402(6)
_cell_length_b 19.6730(10)
_cell_length_c 6.4399(3)
_cell_measurement_reflns_used 5414
_cell_measurement_temperature 173(2)
_cell_measurement_theta_max 28.23
_cell_measurement_theta_min 2.67
_cell_volume 1525.40(13)
_computing_cell_refinement 'SAINT (Bruker, 2001)'
_computing_data_collection 'SMART (Bruker, 2001)'
_computing_data_reduction 'SAINT (Bruker, 2001)'
_computing_molecular_graphics 'ORTEP-3 (Farrugia, 1997) and DIAMOND (Brandenburg, 1998)'
_computing_publication_material 'SHELXL97 (Sheldrick, 2008)'
_computing_structure_refinement 'SHELXL97 (Sheldrick, 2008)'
_computing_structure_solution 'SHELXS97 (Sheldrick, 2008)'
_diffrn_ambient_temperature 173(2)
_diffrn_detector_area_resol_mean 10.0
_diffrn_measured_fraction_theta_full 0.998
_diffrn_measured_fraction_theta_max 0.998
_diffrn_measurement_device_type 'Bruker SMART CCD'
_diffrn_measurement_method '\f and \w'
_diffrn_radiation_monochromator graphite
_diffrn_radiation_source 'fine-focus sealed tube'
_diffrn_radiation_type MoK\a
_diffrn_radiation_wavelength 0.71073
_diffrn_reflns_av_R_equivalents 0.1023
_diffrn_reflns_av_sigmaI/netI 0.0682
_diffrn_reflns_limit_h_max 15
_diffrn_reflns_limit_h_min -14
_diffrn_reflns_limit_k_max 24
_diffrn_reflns_limit_k_min -25
_diffrn_reflns_limit_l_max 4
_diffrn_reflns_limit_l_min -8
_diffrn_reflns_number 9082
_diffrn_reflns_theta_full 26.97
_diffrn_reflns_theta_max 26.97
_diffrn_reflns_theta_min 2.67
_diffrn_standards_number 0
_exptl_absorpt_coefficient_mu 0.214
_exptl_absorpt_correction_type none
_exptl_crystal_colour colorless
_exptl_crystal_density_diffrn 1.299
_exptl_crystal_density_method 'not measured'
_exptl_crystal_description block
_exptl_crystal_F_000 632
_exptl_crystal_size_max 0.40
_exptl_crystal_size_mid 0.40
_exptl_crystal_size_min 0.30
_refine_diff_density_max 0.511
_refine_diff_density_min -0.428
_refine_ls_extinction_method none
_refine_ls_goodness_of_fit_ref 1.085
_refine_ls_hydrogen_treatment constr
_refine_ls_matrix_type full
_refine_ls_number_parameters 194
_refine_ls_number_reflns 2486
_refine_ls_number_restraints 1
_refine_ls_restrained_S_all 1.084
_refine_ls_R_factor_all 0.0536
_refine_ls_R_factor_gt 0.0505
_refine_ls_shift/su_max 0.000
_refine_ls_shift/su_mean 0.000
_refine_ls_structure_factor_coef Fsqd
_refine_ls_weighting_details 'calc w=1/[\s^2^(Fo^2^)+(0.0864P)^2^+0.5202P] where P=(Fo^2^+2Fc^2^)/3'
_refine_ls_weighting_scheme calc
_refine_ls_wR_factor_gt 0.1356
_refine_ls_wR_factor_ref 0.1384
_reflns_number_gt 2339
_reflns_number_total 2486
_reflns_threshold_expression I>2\s(I)
_cod_data_source_file fl2196.cif
_cod_data_source_block I
_cod_original_sg_symbol_Hall p_2c_-2n
_cod_database_code 2218404
_cod_database_fobs_code 2218404

loop_
_symmetry_equiv_pos_as_xyz
'x, y, z'
'-x, -y, z+1/2'
'-x+1/2, y+1/2, z+1/2'
'x+1/2, -y+1/2, z'

loop_
_atom_site_type_symbol
_atom_site_label
_atom_site_fract_x
_atom_site_fract_y
_atom_site_fract_z
_atom_site_U_iso_or_equiv
_atom_site_adp_type
_atom_site_calc_flag
_atom_site_refinement_flags
_atom_site_occupancy
S S 0.60317(5) 0.74039(3) 0.74685(15) 0.0220(2) Uani d . 1
O O1 0.33116(17) 0.63540(10) 0.8280(4) 0.0229(5) Uani d . 1
O O2 0.71121(16) 0.70681(11) 0.6963(4) 0.0308(6) Uani d . 1
C C1 0.4924(2) 0.68198(13) 0.7252(5) 0.0200(6) Uani d . 1
C C2 0.4634(2) 0.63018(13) 0.5731(5) 0.0199(6) Uani d . 1
C C3 0.5073(3) 0.60387(14) 0.3879(6) 0.0237(6) Uani d . 1
C C4 0.4461(3) 0.55262(15) 0.2916(5) 0.0274(7) Uani d . 1
H H4 0.4744 0.5336 0.1668 0.033 Uiso calc R 1
C C5 0.3448(3) 0.52741(14) 0.3689(6) 0.0277(7) Uani d . 1
C C6 0.3011(2) 0.55259(14) 0.5539(6) 0.0245(7) Uani d . 1
C C7 0.3638(2) 0.60360(14) 0.6471(5) 0.0207(6) Uani d . 1
C C8 0.4118(2) 0.68331(14) 0.8720(5) 0.0205(6) Uani d . 1
C C9 0.5685(2) 0.79514(14) 0.5322(5) 0.0204(6) Uani d . 1
C C10 0.4647(3) 0.82691(15) 0.5279(6) 0.0274(7) Uani d . 1
H H10 0.4101 0.8171 0.6300 0.033 Uiso calc R 1
C C11 0.4437(3) 0.87313(16) 0.3706(7) 0.0339(8) Uani d . 1
H H11 0.3734 0.8950 0.3640 0.041 Uiso calc R 1
C C12 0.5237(3) 0.88799(16) 0.2224(7) 0.0344(8) Uani d . 1
H H12 0.5081 0.9202 0.1163 0.041 Uiso calc R 1
C C13 0.6266(3) 0.85595(15) 0.2287(7) 0.0290(7) Uani d . 1
H H13 0.6811 0.8658 0.1264 0.035 Uiso calc R 1
C C14 0.6494(2) 0.80925(14) 0.3858(6) 0.0235(7) Uani d . 1
H H14 0.7196 0.7874 0.3923 0.028 Uiso calc R 1
C C15 0.6131(3) 0.62939(17) 0.2903(6) 0.0281(8) Uani d . 1
H H15A 0.6436 0.5943 0.1986 0.042 Uiso calc R 1
H H15B 0.6672 0.6400 0.3994 0.042 Uiso calc R 1
H H15C 0.5975 0.6705 0.2095 0.042 Uiso calc R 1
C C16 0.2833(3) 0.47364(15) 0.2454(9) 0.0399(9) Uani d . 1
H H16A 0.2898 0.4297 0.3160 0.060 Uiso calc R 1
H H16B 0.3156 0.4703 0.1061 0.060 Uiso calc R 1
H H16C 0.2047 0.4862 0.2344 0.060 Uiso calc R 1
C C17 0.1937(3) 0.52894(17) 0.6488(7) 0.0337(8) Uani d . 1
H H17A 0.1314 0.5521 0.5812 0.051 Uiso calc R 1
H H17B 0.1935 0.5396 0.7975 0.051 Uiso calc R 1
H H17C 0.1862 0.4797 0.6296 0.051 Uiso calc R 1
C C18 0.3902(3) 0.72565(17) 1.0569(6) 0.0270(7) Uani d . 1
H H18A 0.4556 0.7536 1.0868 0.041 Uiso calc R 1
H H18B 0.3743 0.6963 1.1761 0.041 Uiso calc R 1
H H18C 0.3262 0.7552 1.0304 0.041 Uiso calc R 1

loop_
_atom_site_aniso_label
_atom_site_aniso_U_11
_atom_site_aniso_U_22
_atom_site_aniso_U_33
_atom_site_aniso_U_12
_atom_site_aniso_U_13
_atom_site_aniso_U_23
S 0.0194(3) 0.0245(3) 0.0222(4) -0.0027(2) -0.0002(3) -0.0011(4)
O1 0.0215(10) 0.0254(10) 0.0219(12) -0.0032(8) 0.0032(9) 0.0003(9)
O2 0.0200(10) 0.0354(11) 0.0369(16) 0.0011(8) -0.0010(10) 0.0046(10)
C1 0.0186(12) 0.0206(12) 0.0208(17) -0.0016(9) -0.0004(12) 0.0020(13)
C2 0.0207(14) 0.0170(12) 0.0219(16) 0.0013(10) -0.0010(13) 0.0037(12)
C3 0.0248(14) 0.0217(14) 0.0245(17) 0.0062(10) 0.0002(13) 0.0007(13)
C4 0.0332(16) 0.0252(14) 0.0239(19) 0.0066(11) -0.0020(14) -0.0058(12)
C5 0.0322(17) 0.0164(12) 0.034(2) 0.0029(11) -0.0089(15) -0.0041(14)
C6 0.0234(14) 0.0177(12) 0.0323(19) 0.0013(10) -0.0036(14) 0.0047(13)
C7 0.0201(12) 0.0185(12) 0.0234(17) 0.0022(10) 0.0002(13) 0.0037(12)
C8 0.0194(13) 0.0212(13) 0.0210(16) -0.0017(10) 0.0018(13) 0.0036(12)
C9 0.0205(13) 0.0170(13) 0.0237(16) 0.0009(10) -0.0002(12) -0.0011(12)
C10 0.0232(15) 0.0250(14) 0.0340(19) -0.0003(11) 0.0061(14) -0.0015(13)
C11 0.0251(16) 0.0282(16) 0.048(2) 0.0039(11) 0.0034(16) 0.0082(16)
C12 0.0428(18) 0.0261(14) 0.034(2) -0.0007(12) 0.0011(17) 0.0064(16)
C13 0.0305(15) 0.0271(14) 0.029(2) -0.0045(11) 0.0062(17) 0.0021(16)
C14 0.0204(14) 0.0217(12) 0.0282(18) 0.0002(10) 0.0054(13) -0.0048(13)
C15 0.0266(15) 0.0333(15) 0.025(2) 0.0041(11) 0.0058(14) -0.0023(13)
C16 0.0422(18) 0.0277(15) 0.050(2) -0.0004(12) -0.007(2) -0.012(2)
C17 0.0294(16) 0.0307(16) 0.041(2) -0.0080(12) -0.0016(16) 0.0059(16)
C18 0.0251(16) 0.0323(15) 0.0236(18) -0.0001(12) 0.0020(14) -0.0031(14)

loop_
_atom_type_symbol
_atom_type_description
_atom_type_scat_dispersion_real
_atom_type_scat_dispersion_imag
_atom_type_scat_source
C C 0.0033 0.0016 'International Tables Vol C Tables 4.2.6.8 and 6.1.1.4'
H H 0.0000 0.0000 'International Tables Vol C Tables 4.2.6.8 and 6.1.1.4'
O O 0.0106 0.0060 'International Tables Vol C Tables 4.2.6.8 and 6.1.1.4'
S S 0.1246 0.1234 'International Tables Vol C Tables 4.2.6.8 and 6.1.1.4'

loop_
_geom_angle_atom_site_label_1
_geom_angle_atom_site_label_2
_geom_angle_atom_site_label_3
_geom_angle
O2 S C1 110.63(13)
O2 S C9 107.37(15)
C1 S C9 98.84(14)
C7 O1 C8 106.4(2)
C8 C1 C2 108.1(2)
C8 C1 S 118.2(2)
C2 C1 S 133.6(2)
C7 C2 C3 118.5(3)
C7 C2 C1 103.8(3)
C3 C2 C1 137.7(3)
C4 C3 C2 116.5(3)
C4 C3 C15 120.1(3)
C2 C3 C15 123.4(3)
C3 C4 C5 123.7(3)
C3 C4 H4 118.1
C5 C4 H4 118.1
C6 C5 C4 120.3(3)
C6 C5 C16 120.8(3)
C4 C5 C16 118.9(3)
C7 C6 C5 114.9(3)
C7 C6 C17 120.9(3)
C5 C6 C17 124.2(3)
O1 C7 C6 122.5(3)
O1 C7 C2 111.3(3)
C6 C7 C2 126.2(3)
C1 C8 O1 110.3(3)
C1 C8 C18 134.4(3)
O1 C8 C18 115.2(3)
C14 C9 C10 121.7(3)
C14 C9 S 118.7(2)
C10 C9 S 119.3(3)
C11 C10 C9 118.1(3)
C11 C10 H10 120.9
C9 C10 H10 120.9
C10 C11 C12 121.0(3)
C10 C11 H11 119.5
C12 C11 H11 119.5
C11 C12 C13 120.2(3)
C11 C12 H12 119.9
C13 C12 H12 119.9
C12 C13 C14 119.7(3)
C12 C13 H13 120.2
C14 C13 H13 120.2
C9 C14 C13 119.2(3)
C9 C14 H14 120.4
C13 C14 H14 120.4
C3 C15 H15A 109.5
C3 C15 H15B 109.5
H15A C15 H15B 109.5
C3 C15 H15C 109.5
H15A C15 H15C 109.5
H15B C15 H15C 109.5
C5 C16 H16A 109.5
C5 C16 H16B 109.5
H16A C16 H16B 109.5
C5 C16 H16C 109.5
H16A C16 H16C 109.5
H16B C16 H16C 109.5
C6 C17 H17A 109.5
C6 C17 H17B 109.5
H17A C17 H17B 109.5
C6 C17 H17C 109.5
H17A C17 H17C 109.5
H17B C17 H17C 109.5
C8 C18 H18A 109.5
C8 C18 H18B 109.5
H18A C18 H18B 109.5
C8 C18 H18C 109.5
H18A C18 H18C 109.5
H18B C18 H18C 109.5

loop_
_geom_bond_atom_site_label_1
_geom_bond_atom_site_label_2
_geom_bond_distance
S O2 1.495(2)
S C1 1.766(3)
S C9 1.801(3)
O1 C7 1.379(4)
O1 C8 1.383(3)
C1 C8 1.355(4)
C1 C2 1.456(4)
C2 C7 1.393(4)
C2 C3 1.403(5)
C3 C4 1.394(4)
C3 C15 1.507(4)
C4 C5 1.408(5)
C4 H4 0.9500
C5 C6 1.393(5)
C5 C16 1.516(5)
C6 C7 1.392(4)
C6 C17 1.504(5)
C8 C18 1.476(5)
C9 C14 1.383(5)
C9 C10 1.398(4)
C10 C11 1.385(5)
C10 H10 0.9500
C11 C12 1.387(5)
C11 H11 0.9500
C12 C13 1.391(5)
C12 H12 0.9500
C13 C14 1.394(5)
C13 H13 0.9500
C14 H14 0.9500
C15 H15A 0.9800
C15 H15B 0.9800
C15 H15C 0.9800
C16 H16A 0.9800
C16 H16B 0.9800
C16 H16C 0.9800
C17 H17A 0.9800
C17 H17B 0.9800
C17 H17C 0.9800
C18 H18A 0.9800
C18 H18B 0.9800
C18 H18C 0.9800

loop_
_geom_hbond_atom_site_label_D
_geom_hbond_atom_site_label_H
_geom_hbond_atom_site_label_A
_geom_hbond_site_symmetry_A
_geom_hbond_distance_DH
_geom_hbond_distance_HA
_geom_hbond_distance_DA
_geom_hbond_angle_DHA
C17 H17A Cg 4_465 0.98 2.68 3.565(5) 151.1
C10 H10 O2 4_465 0.95 2.48 3.306(4) 145.8
C15 H15B O2 . 0.98 2.38 3.248(4) 147.3

loop_
_geom_torsion_atom_site_label_1
_geom_torsion_atom_site_label_2
_geom_torsion_atom_site_label_3
_geom_torsion_atom_site_label_4
_geom_torsion
O2 S C1 C8 138.4(2)
C9 S C1 C8 -109.2(3)
O2 S C1 C2 -43.7(3)
C9 S C1 C2 68.7(3)
C8 C1 C2 C7 -0.5(3)
S C1 C2 C7 -178.5(2)
C8 C1 C2 C3 179.0(3)
S C1 C2 C3 0.9(6)
C7 C2 C3 C4 0.2(4)
C1 C2 C3 C4 -179.2(3)
C7 C2 C3 C15 178.8(3)
C1 C2 C3 C15 -0.6(6)
C2 C3 C4 C5 0.6(5)
C15 C3 C4 C5 -178.0(3)
C3 C4 C5 C6 -1.4(5)
C3 C4 C5 C16 177.4(3)
C4 C5 C6 C7 1.2(4)
C16 C5 C6 C7 -177.6(3)
C4 C5 C6 C17 -180.0(3)
C16 C5 C6 C17 1.3(5)
C8 O1 C7 C6 -179.1(3)
C8 O1 C7 C2 -0.3(3)
C5 C6 C7 O1 178.3(3)
C17 C6 C7 O1 -0.6(5)
C5 C6 C7 C2 -0.3(4)
C17 C6 C7 C2 -179.2(3)
C3 C2 C7 O1 -179.1(2)
C1 C2 C7 O1 0.4(3)
C3 C2 C7 C6 -0.4(5)
C1 C2 C7 C6 179.2(3)
C2 C1 C8 O1 0.3(3)
S C1 C8 O1 178.72(19)
C2 C1 C8 C18 -176.4(3)
S C1 C8 C18 2.0(5)
C7 O1 C8 C1 0.0(3)
C7 O1 C8 C18 177.4(3)
O2 S C9 C14 -13.1(3)
C1 S C9 C14 -128.1(3)
O2 S C9 C10 172.6(2)
C1 S C9 C10 57.6(3)
C14 C9 C10 C11 0.5(5)
S C9 C10 C11 174.7(3)
C9 C10 C11 C12 -0.6(5)
C10 C11 C12 C13 0.6(6)
C11 C12 C13 C14 -0.6(5)
C10 C9 C14 C13 -0.5(5)
S C9 C14 C13 -174.7(2)
C12 C13 C14 C9 0.6(5)
